data_2013322
loop_
_publ_author_name
'Genorio, Bo\<stjan'
'Kobe, Jo\<ze'
'Giester, Gerald'
'Leban, Ivan'

_publ_section_title
;
 Cone and 1,3-alternate conformers of
 1,3-bis(ethoxycarbonylmethoxy)-2,4-dihydroxycalix[4]arene and
 1,2,3,4-tetrakis(ethoxycarbonylmethoxy)calix[4]arene
;
_journal_issue 4
_journal_name_full 'Acta Crystallographica Section C'
_journal_page_first o221
_journal_page_last o224
_journal_paper_doi 10.1107/S0108270103005298
_journal_volume 59
_journal_year 2003
_chemical_formula_iupac 'C36 H36 O8'
_chemical_formula_moiety 'C36 H36 O8'
_chemical_formula_sum 'C36 H36 O8'
_chemical_formula_weight 596.65
_chemical_melting_point 171.0(10)
_chemical_name_common
;
2,4-Dihydroxy-1,3-bis(methoxycarbonylethoxy)calix[4]arene
;
_chemical_name_systematic
;
diethyl 2,4-dihydroxycalix[4]arene-1,3-diyldi(oxyacetate)
;
_space_group_IT_number 14
_symmetry_cell_setting monoclinic
_symmetry_space_group_name_Hall '-P 2ybc'
_symmetry_space_group_name_H-M 'P 1 21/c 1'
_atom_sites_solution_hydrogens geom
_atom_sites_solution_primary direct
_atom_sites_solution_secondary difmap
_audit_creation_method SHELXL97
_cell_angle_alpha 90.00
_cell_angle_beta 97.917(3)
_cell_angle_gamma 90.00
_cell_formula_units_Z 4
_cell_length_a 10.1364(5)
_cell_length_b 10.9403(5)
_cell_length_c 27.7309(10)
_cell_measurement_reflns_used 5652
_cell_measurement_temperature 150(2)
_cell_measurement_theta_max 27.5
_cell_measurement_theta_min 1.02
_cell_volume 3045.9(2)
_computing_cell_refinement
;
DENZO and SCALEPACK (Otwinowski & Minor, 1997)
;
_computing_data_collection
;
COLLECT (Nonius, 1999)
;
_computing_data_reduction
;
DENZO and SCALEPACK (Otwinowski & Minor, 1997)
;
_computing_molecular_graphics
;
ORTEPII (Johnson, 1971), PLUTON (Spek, 1991),
PLATON (Spek, 2003; Farrugia, 2000),
ORTEP-3 (Farrugia, 1997), MERCURY (Bruno et al., 2002)
;
_computing_publication_material
;
SHELXL-97 (Sheldrick, 1997), PARST (Nardelli, 1983 and 1995),
WinGX (Farrugia, 1999)
;
_computing_structure_refinement 'SHELXL97 (Sheldrick, 1997)'
_computing_structure_solution 'SHELXS86 (Sheldrick, 1986)'
_diffrn_ambient_temperature 150(2)
_diffrn_detector_area_resol_mean 0.055
_diffrn_measured_fraction_theta_full 0.996
_diffrn_measured_fraction_theta_max 0.996
_diffrn_measurement_device_type 'Nonius KappaCCD diffractometer'
_diffrn_measurement_method
;
\f and \w scans
;
_diffrn_radiation_monochromator graphite
_diffrn_radiation_source 'fine-focus sealed tube'
_diffrn_radiation_type MoK\a
_diffrn_radiation_wavelength 0.71073
_diffrn_reflns_av_R_equivalents 0.0179
_diffrn_reflns_av_sigmaI/netI 0.0288
_diffrn_reflns_limit_h_max 13
_diffrn_reflns_limit_h_min -13
_diffrn_reflns_limit_k_max 14
_diffrn_reflns_limit_k_min -14
_diffrn_reflns_limit_l_max 35
_diffrn_reflns_limit_l_min -36
_diffrn_reflns_number 13551
_diffrn_reflns_theta_full 27.48
_diffrn_reflns_theta_max 27.48
_diffrn_reflns_theta_min 2.38
_exptl_absorpt_coefficient_mu 0.091
_exptl_absorpt_correction_type none
_exptl_crystal_colour colourless
_exptl_crystal_density_diffrn 1.301
_exptl_crystal_density_meas 1.26(5)
_exptl_crystal_density_method flotation
_exptl_crystal_description plate
_exptl_crystal_F_000 1264
_exptl_crystal_size_max 0.28
_exptl_crystal_size_mid 0.24
_exptl_crystal_size_min 0.18
_refine_diff_density_max 0.910
_refine_diff_density_min -0.332
_refine_ls_extinction_method none
_refine_ls_goodness_of_fit_ref 1.054
_refine_ls_hydrogen_treatment mixed
_refine_ls_matrix_type full
_refine_ls_number_parameters 407
_refine_ls_number_reflns 6968
_refine_ls_number_restraints 0
_refine_ls_restrained_S_all 1.054
_refine_ls_R_factor_all 0.0696
_refine_ls_R_factor_gt 0.0508
_refine_ls_shift/su_max 0.000
_refine_ls_shift/su_mean 0.000
_refine_ls_structure_factor_coef Fsqd
_refine_ls_weighting_details 'calc w = 1/[\s^2^(Fo^2^)+(0.0689P)^2^+1.3240P] where P = (Fo^2^+2Fc^2^)/3'
_refine_ls_weighting_scheme calc
_refine_ls_wR_factor_gt 0.1341
_refine_ls_wR_factor_ref 0.1462
_reflns_number_gt 5280
_reflns_number_total 6968
_reflns_threshold_expression I>2\s(I)
_cod_data_source_file na1598.cif
_cod_data_source_block I
_cod_depositor_comments
;
The following automatic conversions were performed:

'_chemical_melting_point' value '170-172' was changed to '171.0(10)'
- the average value was taken and precision was estimated.

Automatic conversion script
Id: cif_fix_values 1646 2011-03-28 12:23:43Z adriana 

The following automatic conversions were performed:

'_chemical_melting_point' value '170-172' was changed to '171.0(10)'
- the average value was taken and precision was estimated.

Automatic conversion script
Id: cif_fix_values 1715 2011-07-08 13:25:40Z adriana 
;
_cod_original_sg_symbol_H-M 'P 21/c'
_cod_database_code 2013322

loop_
_symmetry_equiv_pos_as_xyz
'x, y, z'
'-x, y+1/2, -z+1/2'
'-x, -y, -z'
'x, -y-1/2, z-1/2'

loop_
_atom_site_label
_atom_site_fract_x
_atom_site_fract_y
_atom_site_fract_z
_atom_site_U_iso_or_equiv
_atom_site_adp_type
_atom_site_calc_flag
_atom_site_refinement_flags
_atom_site_occupancy
_atom_site_disorder_assembly
_atom_site_disorder_group
_atom_site_type_symbol
O1 0.55518(11) 0.40004(12) 0.34327(4) 0.0357(3) Uani d . 1 . . O
O2 0.47010(12) 0.48737(12) 0.42382(5) 0.0372(3) Uani d . 1 . . O
H2 0.511(3) 0.451(2) 0.4020(9) 0.063(7) Uiso d . 1 . . H
O3 0.40695(11) 0.74115(11) 0.39941(4) 0.0347(3) Uani d . 1 . . O
O4 0.44742(12) 0.64100(13) 0.30877(5) 0.0416(3) Uani d . 1 . . O
H4 0.443(2) 0.688(2) 0.3335(10) 0.062(7) Uiso d . 1 . . H
O5 0.79333(14) 0.34387(17) 0.39910(5) 0.0592(4) Uani d . 1 . . O
O6 0.90209(11) 0.42250(12) 0.34111(4) 0.0368(3) Uani d . 1 . . O
O7 0.63881(15) 0.83154(14) 0.37722(5) 0.0556(4) Uani d . 1 . . O
O8 0.65365(13) 0.96094(12) 0.44053(5) 0.0422(3) Uani d . 1 . . O
C1 0.40375(17) 0.33973(16) 0.27145(6) 0.0342(4) Uani d . 1 . . C
C2 0.30902(18) 0.25408(18) 0.25145(7) 0.0408(4) Uani d . 1 . . C
H02 0.2736 0.2600 0.2180 0.049 Uiso calc R 1 . . H
C3 0.2660(2) 0.16162(17) 0.27905(8) 0.0450(5) Uani d . 1 . . C
H03 0.2021 0.1043 0.2645 0.054 Uiso calc R 1 . . H
C4 0.3155(2) 0.15205(16) 0.32773(7) 0.0422(4) Uani d . 1 . . C
H04 0.2822 0.0903 0.3469 0.051 Uiso calc R 1 . . H
C5 0.41361(17) 0.23142(15) 0.34920(6) 0.0343(4) Uani d . 1 . . C
C6 0.45835(16) 0.32205(15) 0.31998(6) 0.0311(4) Uani d . 1 . . C
C7 0.46555(18) 0.22288(16) 0.40317(6) 0.0377(4) Uani d . 1 . . C
H7A 0.4738 0.1356 0.4125 0.045 Uiso calc R 1 . . H
H7B 0.5557 0.2594 0.4090 0.045 Uiso calc R 1 . . H
C8 0.37756(17) 0.28644(16) 0.43553(6) 0.0322(4) Uani d . 1 . . C
C9 0.28696(19) 0.22015(17) 0.45844(7) 0.0394(4) Uani d . 1 . . C
H9 0.2790 0.1346 0.4529 0.047 Uiso calc R 1 . . H
C10 0.20798(19) 0.27538(18) 0.48918(7) 0.0428(4) Uani d . 1 . . C
H10 0.1469 0.2281 0.5045 0.051 Uiso calc R 1 . . H
C11 0.21883(18) 0.39961(18) 0.49734(6) 0.0379(4) Uani d . 1 . . C
H11 0.1662 0.4372 0.5190 0.045 Uiso calc R 1 . . H
C12 0.30545(16) 0.47088(15) 0.47443(6) 0.0306(3) Uani d . 1 . . C
C13 0.38489(16) 0.41310(15) 0.44379(5) 0.0293(3) Uani d . 1 . . C
C14 0.31347(17) 0.60817(16) 0.48115(6) 0.0329(4) Uani d . 1 . . C
H14A 0.4067 0.6353 0.4812 0.040 Uiso calc R 1 . . H
H14B 0.2864 0.6300 0.5130 0.040 Uiso calc R 1 . . H
C15 0.22394(17) 0.67361(15) 0.44086(6) 0.0315(4) Uani d . 1 . . C
C16 0.08619(18) 0.67156(17) 0.44102(7) 0.0389(4) Uani d . 1 . . C
H16 0.0515 0.6349 0.4677 0.047 Uiso calc R 1 . . H
C17 -0.00094(19) 0.72144(19) 0.40346(8) 0.0446(5) Uani d . 1 . . C
H17 -0.0941 0.7200 0.4047 0.054 Uiso calc R 1 . . H
C18 0.04821(19) 0.77344(18) 0.36405(7) 0.0433(4) Uani d . 1 . . C
H18 -0.0119 0.8060 0.3379 0.052 Uiso calc R 1 . . H
C19 0.18502(18) 0.77865(15) 0.36226(7) 0.0355(4) Uani d . 1 . . C
C20 0.27040(16) 0.73171(15) 0.40158(6) 0.0313(4) Uani d . 1 . . C
C21 0.2363(2) 0.82373(16) 0.31651(7) 0.0422(4) Uani d . 1 . . C
H21A 0.3296 0.8515 0.3248 0.051 Uiso calc R 1 . . H
H22B 0.1822 0.8944 0.3031 0.051 Uiso calc R 1 . . H
C22 0.22980(18) 0.72377(16) 0.27812(6) 0.0370(4) Uani d . 1 . . C
C23 0.1161(2) 0.7133(2) 0.24378(7) 0.0470(5) Uani d . 1 . . C
H23 0.0452 0.7697 0.2444 0.056 Uiso calc R 1 . . H
C24 0.1048(2) 0.6219(2) 0.20871(7) 0.0503(5) Uani d . 1 . . C
H24 0.0267 0.6158 0.1856 0.060 Uiso calc R 1 . . H
C25 0.20793(19) 0.5397(2) 0.20771(6) 0.0437(5) Uani d . 1 . . C
H25 0.2005 0.4779 0.1834 0.052 Uiso calc R 1 . . H
C26 0.32230(17) 0.54583(17) 0.24158(6) 0.0356(4) Uani d . 1 . . C
C27 0.33195(17) 0.63876(16) 0.27678(6) 0.0338(4) Uani d . 1 . . C
C28 0.43074(18) 0.45075(18) 0.24121(6) 0.0376(4) Uani d . 1 . . C
H28A 0.5177 0.4869 0.2545 0.045 Uiso calc R 1 . . H
H28B 0.4355 0.4250 0.2073 0.045 Uiso calc R 1 . . H
C29 0.67486(17) 0.4171(2) 0.32306(6) 0.0402(4) Uani d . 1 . . C
H29A 0.6801 0.5028 0.3119 0.048 Uiso calc R 1 . . H
H29B 0.6749 0.3631 0.2944 0.048 Uiso calc R 1 . . H
C30 0.79399(17) 0.38900(17) 0.35979(6) 0.0343(4) Uani d . 1 . . C
C31 1.03113(17) 0.39529(18) 0.36862(7) 0.0381(4) Uani d . 1 . . C
H31A 1.0425 0.3060 0.3732 0.046 Uiso calc R 1 . . H
H31B 1.0400 0.4348 0.4010 0.046 Uiso calc R 1 . . H
C32 1.13250(17) 0.44482(18) 0.33940(7) 0.0402(4) Uani d . 1 . . C
H32A 1.1272 0.4002 0.3086 0.060 Uiso calc R 1 . . H
H32B 1.2217 0.4350 0.3577 0.060 Uiso calc R 1 . . H
H32C 1.1151 0.5317 0.3328 0.060 Uiso calc R 1 . . H
C33 0.4697(2) 0.8357(2) 0.43005(8) 0.0554(6) Uani d . 1 . . C
H33A 0.4894 0.8057 0.4640 0.066 Uiso calc R 1 . . H
H33B 0.4094 0.9069 0.4297 0.066 Uiso calc R 1 . . H
C34 0.59667(18) 0.87292(16) 0.41183(6) 0.0362(4) Uani d . 1 . . C
C35 0.7748(2) 1.01580(19) 0.42750(8) 0.0456(5) Uani d . 1 . . C
H35A 0.7542 1.0680 0.3983 0.055 Uiso calc R 1 . . H
H35B 0.8386 0.9517 0.4206 0.055 Uiso calc R 1 . . H
C36 0.8322(3) 1.0911(2) 0.47067(10) 0.0661(7) Uani d . 1 . . C
H36A 0.7647 1.1488 0.4789 0.099 Uiso calc R 1 . . H
H36B 0.9097 1.1365 0.4627 0.099 Uiso calc R 1 . . H
H36C 0.8595 1.0373 0.4985 0.099 Uiso calc R 1 . . H

loop_
_atom_site_aniso_label
_atom_site_aniso_U_11
_atom_site_aniso_U_22
_atom_site_aniso_U_33
_atom_site_aniso_U_12
_atom_site_aniso_U_13
_atom_site_aniso_U_23
O1 0.0243(6) 0.0507(7) 0.0340(6) -0.0048(5) 0.0108(5) -0.0072(5)
O2 0.0408(7) 0.0351(6) 0.0396(7) -0.0030(5) 0.0189(6) -0.0007(5)
O3 0.0292(6) 0.0341(6) 0.0413(6) -0.0055(5) 0.0066(5) -0.0028(5)
O4 0.0317(7) 0.0536(8) 0.0380(7) -0.0013(6) -0.0001(5) -0.0067(6)
O5 0.0406(8) 0.0958(12) 0.0423(8) -0.0021(8) 0.0096(6) 0.0218(8)
O6 0.0240(6) 0.0506(7) 0.0359(6) -0.0040(5) 0.0048(5) 0.0036(5)
O7 0.0561(9) 0.0648(10) 0.0489(8) -0.0217(7) 0.0173(7) -0.0163(7)
O8 0.0384(7) 0.0377(7) 0.0501(7) -0.0084(5) 0.0052(6) -0.0046(6)
C1 0.0296(8) 0.0400(9) 0.0351(9) 0.0013(7) 0.0114(7) -0.0085(7)
C2 0.0377(10) 0.0459(10) 0.0397(9) 0.0000(8) 0.0079(8) -0.0139(8)
C3 0.0440(11) 0.0369(10) 0.0549(12) -0.0060(8) 0.0096(9) -0.0156(9)
C4 0.0474(11) 0.0283(9) 0.0535(11) -0.0021(8) 0.0159(9) -0.0065(8)
C5 0.0330(9) 0.0295(8) 0.0422(9) 0.0080(7) 0.0116(7) -0.0041(7)
C6 0.0246(8) 0.0345(9) 0.0359(8) 0.0014(6) 0.0102(6) -0.0077(7)
C7 0.0392(10) 0.0318(9) 0.0428(10) 0.0090(7) 0.0086(8) 0.0047(7)
C8 0.0331(9) 0.0336(9) 0.0295(8) 0.0047(7) 0.0031(7) 0.0055(7)
C9 0.0446(10) 0.0318(9) 0.0421(10) -0.0011(8) 0.0076(8) 0.0076(7)
C10 0.0429(10) 0.0448(10) 0.0434(10) -0.0061(8) 0.0149(8) 0.0097(8)
C11 0.0374(9) 0.0463(10) 0.0321(9) 0.0004(8) 0.0125(7) 0.0034(7)
C12 0.0313(8) 0.0368(9) 0.0235(7) -0.0005(7) 0.0030(6) 0.0009(6)
C13 0.0279(8) 0.0348(8) 0.0250(7) -0.0003(6) 0.0034(6) 0.0042(6)
C14 0.0359(9) 0.0374(9) 0.0263(8) -0.0008(7) 0.0068(7) -0.0043(7)
C15 0.0324(9) 0.0296(8) 0.0334(8) -0.0011(7) 0.0075(7) -0.0085(7)
C16 0.0338(9) 0.0419(10) 0.0433(10) 0.0001(8) 0.0136(8) -0.0068(8)
C17 0.0293(9) 0.0485(11) 0.0571(12) 0.0053(8) 0.0097(8) -0.0069(9)
C18 0.0369(10) 0.0397(10) 0.0515(11) 0.0095(8) 0.0000(8) -0.0013(8)
C19 0.0366(9) 0.0256(8) 0.0441(10) 0.0016(7) 0.0051(7) -0.0003(7)
C20 0.0287(8) 0.0264(8) 0.0390(9) -0.0015(6) 0.0054(7) -0.0044(7)
C21 0.0466(11) 0.0296(9) 0.0492(11) 0.0003(8) 0.0028(8) 0.0119(8)
C22 0.0400(10) 0.0366(9) 0.0340(9) -0.0028(8) 0.0038(7) 0.0143(7)
C23 0.0430(11) 0.0518(12) 0.0442(10) 0.0045(9) -0.0010(8) 0.0183(9)
C24 0.0452(11) 0.0650(13) 0.0367(10) -0.0021(10) -0.0086(8) 0.0109(9)
C25 0.0433(10) 0.0579(12) 0.0284(8) -0.0072(9) 0.0000(8) 0.0049(8)
C26 0.0339(9) 0.0469(10) 0.0264(8) -0.0075(8) 0.0060(7) 0.0070(7)
C27 0.0324(9) 0.0400(9) 0.0290(8) -0.0067(7) 0.0042(7) 0.0086(7)
C28 0.0332(9) 0.0541(11) 0.0269(8) -0.0049(8) 0.0096(7) -0.0034(7)
C29 0.0257(8) 0.0611(12) 0.0355(9) -0.0032(8) 0.0103(7) 0.0007(8)
C30 0.0297(8) 0.0401(9) 0.0342(9) -0.0027(7) 0.0083(7) -0.0035(7)
C31 0.0276(9) 0.0448(10) 0.0401(9) -0.0011(7) -0.0016(7) 0.0005(8)
C32 0.0261(8) 0.0454(10) 0.0491(10) -0.0013(8) 0.0048(7) -0.0036(8)
C33 0.0496(12) 0.0644(14) 0.0537(12) -0.0244(10) 0.0125(10) -0.0199(11)
C34 0.0392(10) 0.0353(9) 0.0325(8) -0.0012(7) -0.0007(7) 0.0022(7)
C35 0.0409(10) 0.0445(11) 0.0526(11) -0.0096(8) 0.0104(9) -0.0034(9)
C36 0.0653(15) 0.0475(12) 0.0786(16) -0.0220(11) -0.0146(13) -0.0051(12)

loop_
_atom_type_symbol
_atom_type_description
_atom_type_scat_dispersion_real
_atom_type_scat_dispersion_imag
_atom_type_scat_source
C C 0.0033 0.0016 'International Tables Vol C Tables 4.2.6.8 and 6.1.1.4'
H H 0.0000 0.0000 'International Tables Vol C Tables 4.2.6.8 and 6.1.1.4'
O O 0.0106 0.0060 'International Tables Vol C Tables 4.2.6.8 and 6.1.1.4'

loop_
_geom_angle_atom_site_label_1
_geom_angle_atom_site_label_2
_geom_angle_atom_site_label_3
_geom_angle
C6 O1 C29 119.02(13)
C13 O2 H2 113.5(16)
C20 O3 C33 112.94(14)
C27 O4 H4 112.9(17)
C30 O6 C31 118.12(14)
C34 O8 C35 117.49(15)
C6 C1 C2 116.63(17)
C6 C1 C28 124.34(15)
C2 C1 C28 118.77(16)
C3 C2 C1 121.63(18)
C3 C2 H02 119.2
C1 C2 H02 119.2
C2 C3 C4 120.02(18)
C2 C3 H03 120.0
C4 C3 H03 120.0
C3 C4 C5 120.96(18)
C3 C4 H04 119.5
C5 C4 H04 119.5
C4 C5 C6 117.75(17)
C4 C5 C7 120.89(16)
C6 C5 C7 121.30(16)
O1 C6 C5 115.56(15)
O1 C6 C1 121.56(15)
C5 C6 C1 122.74(16)
C8 C7 C5 113.70(14)
C8 C7 H7A 108.8
C5 C7 H7A 108.8
C8 C7 H7B 108.8
C5 C7 H7B 108.8
H7A C7 H7B 107.7
C9 C8 C13 117.61(15)
C9 C8 C7 120.66(16)
C13 C8 C7 121.73(15)
C10 C9 C8 121.84(17)
C10 C9 H9 119.1
C8 C9 H9 119.1
C11 C10 C9 119.37(16)
C11 C10 H10 120.3
C9 C10 H10 120.3
C10 C11 C12 121.22(16)
C10 C11 H11 119.4
C12 C11 H11 119.4
C11 C12 C13 118.43(16)
C11 C12 C14 121.75(15)
C13 C12 C14 119.81(15)
O2 C13 C12 115.39(15)
O2 C13 C8 123.10(15)
C12 C13 C8 121.50(15)
C12 C14 C15 111.14(13)
C12 C14 H14A 109.4
C15 C14 H14A 109.4
C12 C14 H14B 109.4
C15 C14 H14B 109.4
H14A C14 H14B 108.0
C16 C15 C20 116.99(16)
C16 C15 C14 119.11(15)
C20 C15 C14 123.82(15)
C17 C16 C15 121.78(17)
C17 C16 H16 119.1
C15 C16 H16 119.1
C16 C17 C18 119.69(17)
C16 C17 H17 120.2
C18 C17 H17 120.2
C17 C18 C19 120.82(18)
C17 C18 H18 119.6
C19 C18 H18 119.6
C20 C19 C18 118.05(17)
C20 C19 C21 121.77(16)
C18 C19 C21 119.94(17)
C19 C20 O3 116.82(15)
C19 C20 C15 122.54(16)
O3 C20 C15 120.61(15)
C19 C21 C22 111.38(14)
C19 C21 H21A 109.4
C22 C21 H21A 109.4
C19 C21 H22B 109.4
C22 C21 H22B 109.4
H21A C21 H22B 108.0
C23 C22 C27 118.23(18)
C23 C22 C21 119.27(18)
C27 C22 C21 122.46(16)
C24 C23 C22 121.22(19)
C24 C23 H23 119.4
C22 C23 H23 119.4
C25 C24 C23 119.51(18)
C25 C24 H24 120.2
C23 C24 H24 120.2
C24 C25 C26 121.21(19)
C24 C25 H25 119.4
C26 C25 H25 119.4
C25 C26 C27 118.47(18)
C25 C26 C28 120.07(17)
C27 C26 C28 121.41(15)
O4 C27 C22 122.85(16)
O4 C27 C26 115.81(16)
C22 C27 C26 121.34(16)
C26 C28 C1 111.02(14)
C26 C28 H28A 109.4
C1 C28 H28A 109.4
C26 C28 H28B 109.4
C1 C28 H28B 109.4
H28A C28 H28B 108.0
O1 C29 C30 110.93(14)
O1 C29 H29A 109.5
C30 C29 H29A 109.5
O1 C29 H29B 109.5
C30 C29 H29B 109.5
H29A C29 H29B 108.0
O5 C30 O6 125.30(17)
O5 C30 C29 126.70(16)
O6 C30 C29 108.01(14)
O6 C31 C32 106.13(14)
O6 C31 H31A 110.5
C32 C31 H31A 110.5
O6 C31 H31B 110.5
C32 C31 H31B 110.5
H31A C31 H31B 108.7
C31 C32 H32A 109.5
C31 C32 H32B 109.5
H32A C32 H32B 109.5
C31 C32 H32C 109.5
H32A C32 H32C 109.5
H32B C32 H32C 109.5
O3 C33 C34 109.13(16)
O3 C33 H33A 109.9
C34 C33 H33A 109.9
O3 C33 H33B 109.9
C34 C33 H33B 109.9
H33A C33 H33B 108.3
O7 C34 O8 125.63(17)
O7 C34 C33 125.89(17)
O8 C34 C33 108.47(15)
O8 C35 C36 105.97(17)
O8 C35 H35A 110.5
C36 C35 H35A 110.5
O8 C35 H35B 110.5
C36 C35 H35B 110.5
H35A C35 H35B 108.7
C35 C36 H36A 109.5
C35 C36 H36B 109.5
H36A C36 H36B 109.5
C35 C36 H36C 109.5
H36A C36 H36C 109.5
H36B C36 H36C 109.5

loop_
_geom_bond_atom_site_label_1
_geom_bond_atom_site_label_2
_geom_bond_site_symmetry_2
_geom_bond_distance
_geom_bond_publ_flag
O1 C6 . 1.391(2) ?
O1 C29 . 1.4171(19) ?
O2 C13 . 1.3582(19) ?
O2 H2 . 0.88(3) ?
O3 C20 . 1.398(2) ?
O3 C33 . 1.431(2) ?
O4 C27 . 1.368(2) ?
O4 H4 . 0.86(3) ?
O5 C30 . 1.198(2) ?
O6 C30 . 1.326(2) ?
O6 C31 . 1.451(2) ?
O7 C34 . 1.192(2) ?
O8 C34 . 1.330(2) ?
O8 C35 . 1.457(2) ?
C1 C6 . 1.396(2) ?
C1 C2 . 1.400(3) ?
C1 C28 . 1.522(3) ?
C2 C3 . 1.375(3) ?
C2 H02 . 0.9500 ?
C3 C4 . 1.378(3) ?
C3 H03 . 0.9500 ?
C4 C5 . 1.391(3) ?
C4 H04 . 0.9500 ?
C5 C6 . 1.395(2) ?
C5 C7 . 1.520(3) ?
C7 C8 . 1.518(2) ?
C7 H7A . 0.9900 ?
C7 H7B . 0.9900 ?
C8 C9 . 1.391(2) ?
C8 C13 . 1.405(2) ?
C9 C10 . 1.386(3) ?
C9 H9 . 0.9500 ?
C10 C11 . 1.380(3) ?
C10 H10 . 0.9500 ?
C11 C12 . 1.391(2) ?
C11 H11 . 0.9500 ?
C12 C13 . 1.400(2) ?
C12 C14 . 1.514(2) ?
C14 C15 . 1.518(2) ?
C14 H14A . 0.9900 ?
C14 H14B . 0.9900 ?
C15 C16 . 1.397(2) ?
C15 C20 . 1.398(2) ?
C16 C17 . 1.382(3) ?
C16 H16 . 0.9500 ?
C17 C18 . 1.384(3) ?
C17 H17 . 0.9500 ?
C18 C19 . 1.396(3) ?
C18 H18 . 0.9500 ?
C19 C20 . 1.393(2) ?
C19 C21 . 1.518(3) ?
C21 C22 . 1.521(3) ?
C21 H21A . 0.9900 ?
C21 H22B . 0.9900 ?
C22 C23 . 1.395(3) ?
C22 C27 . 1.396(3) ?
C23 C24 . 1.389(3) ?
C23 H23 . 0.9500 ?
C24 C25 . 1.382(3) ?
C24 H24 . 0.9500 ?
C25 C26 . 1.390(2) ?
C25 H25 . 0.9500 ?
C26 C27 . 1.404(3) ?
C26 C28 . 1.514(3) ?
C28 H28A . 0.9900 ?
C28 H28B . 0.9900 ?
C29 C30 . 1.500(2) ?
C29 H29A . 0.9900 ?
C29 H29B . 0.9900 ?
C31 C32 . 1.495(3) ?
C31 H31A . 0.9900 ?
C31 H31B . 0.9900 ?
C32 H32A . 0.9800 ?
C32 H32B . 0.9800 ?
C32 H32C . 0.9800 ?
C33 C34 . 1.502(3) ?
C33 H33A . 0.9900 ?
C33 H33B . 0.9900 ?
C35 C36 . 1.503(3) ?
C35 H35A . 0.9900 ?
C35 H35B . 0.9900 ?
C36 H36A . 0.9800 ?
C36 H36B . 0.9800 ?
C36 H36C . 0.9800 ?

loop_
_geom_torsion_atom_site_label_1
_geom_torsion_atom_site_label_2
_geom_torsion_atom_site_label_3
_geom_torsion_atom_site_label_4
_geom_torsion
C6 C1 C2 C3 3.9(3)
C28 C1 C2 C3 -170.49(17)
C1 C2 C3 C4 0.4(3)
C2 C3 C4 C5 -3.0(3)
C3 C4 C5 C6 1.0(3)
C3 C4 C5 C7 178.39(16)
C29 O1 C6 C5 127.35(16)
C29 O1 C6 C1 -57.0(2)
C4 C5 C6 O1 179.21(14)
C7 C5 C6 O1 1.9(2)
C4 C5 C6 C1 3.6(2)
C7 C5 C6 C1 -173.76(15)
C2 C1 C6 O1 178.70(14)
C28 C1 C6 O1 -7.3(2)
C2 C1 C6 C5 -5.9(2)
C28 C1 C6 C5 168.07(15)
C4 C5 C7 C8 -81.9(2)
C6 C5 C7 C8 95.38(19)
C5 C7 C8 C9 98.47(19)
C5 C7 C8 C13 -82.0(2)
C13 C8 C9 C10 -1.3(3)
C7 C8 C9 C10 178.26(17)
C8 C9 C10 C11 0.2(3)
C9 C10 C11 C12 1.4(3)
C10 C11 C12 C13 -1.8(3)
C10 C11 C12 C14 176.99(17)
C11 C12 C13 O2 -178.01(15)
C14 C12 C13 O2 3.1(2)
C11 C12 C13 C8 0.7(2)
C14 C12 C13 C8 -178.18(15)
C9 C8 C13 O2 179.43(15)
C7 C8 C13 O2 -0.1(2)
C9 C8 C13 C12 0.8(2)
C7 C8 C13 C12 -178.70(15)
C11 C12 C14 C15 -94.32(18)
C13 C12 C14 C15 84.51(19)
C12 C14 C15 C16 73.77(19)
C12 C14 C15 C20 -102.86(18)
C20 C15 C16 C17 1.8(3)
C14 C15 C16 C17 -175.05(16)
C15 C16 C17 C18 1.0(3)
C16 C17 C18 C19 -1.5(3)
C17 C18 C19 C20 -0.9(3)
C17 C18 C19 C21 173.55(17)
C18 C19 C20 O3 -178.30(15)
C21 C19 C20 O3 7.3(2)
C18 C19 C20 C15 4.0(3)
C21 C19 C20 C15 -170.43(16)
C33 O3 C20 C19 104.08(19)
C33 O3 C20 C15 -78.2(2)
C16 C15 C20 C19 -4.4(2)
C14 C15 C20 C19 172.33(15)
C16 C15 C20 O3 177.99(15)
C14 C15 C20 O3 -5.3(2)
C20 C19 C21 C22 93.8(2)
C18 C19 C21 C22 -80.5(2)
C19 C21 C22 C23 91.4(2)
C19 C21 C22 C27 -86.4(2)
C27 C22 C23 C24 -0.8(3)
C21 C22 C23 C24 -178.66(17)
C22 C23 C24 C25 -0.1(3)
C23 C24 C25 C26 0.9(3)
C24 C25 C26 C27 -0.8(3)
C24 C25 C26 C28 176.89(17)
C23 C22 C27 O4 179.97(16)
C21 C22 C27 O4 -2.2(3)
C23 C22 C27 C26 0.8(2)
C21 C22 C27 C26 178.65(15)
C25 C26 C27 O4 -179.27(15)
C28 C26 C27 O4 3.1(2)
C25 C26 C27 C22 -0.1(2)
C28 C26 C27 C22 -177.72(15)
C25 C26 C28 C1 -87.00(19)
C27 C26 C28 C1 90.62(19)
C6 C1 C28 C26 -95.81(19)
C2 C1 C28 C26 78.08(19)
C6 O1 C29 C30 -124.85(17)
C31 O6 C30 O5 4.5(3)
C31 O6 C30 C29 -175.22(15)
O1 C29 C30 O5 8.7(3)
O1 C29 C30 O6 -171.56(15)
C30 O6 C31 C32 -179.11(15)
C20 O3 C33 C34 -157.92(16)
C35 O8 C34 O7 3.0(3)
C35 O8 C34 C33 -176.36(17)
O3 C33 C34 O7 0.5(3)
O3 C33 C34 O8 179.82(16)
C34 O8 C35 C36 -168.42(17)

loop_
_cod_related_entry_id
_cod_related_entry_database
_cod_related_entry_code
1 ChemSpider 4419067
